data_2226848
loop_
_publ_author_name
'Smith, Graham'
'Wermuth, Urs D.'
'Young, David J.'

_publ_section_title
;
 2-(2,4-Dinitrobenzyl)pyridinium 2-hydroxy-3,5-dinitrobenzoate
;
_journal_coeditor_code EZ2219
_journal_issue 8
_journal_name_full 'Acta Crystallographica Section E'
_journal_page_first o1895
_journal_paper_doi 10.1107/S1600536810024888
_journal_volume 66
_journal_year 2010
_chemical_formula_iupac 'C12 H10 N3 O4 +, C7 H3 N2 O7 -'
_chemical_formula_moiety 'C12 H10 N3 O4 +, C7 H3 N2 O7 -'
_chemical_formula_sum 'C19 H13 N5 O11'
_chemical_formula_weight 487.34
_chemical_melting_point 383
_chemical_name_systematic
;
2-(2,4-Dinitrobenzyl)pyridinium 2-hydroxy-3,5-dinitrobenzoate
;
_space_group_IT_number 14
_symmetry_cell_setting monoclinic
_symmetry_space_group_name_Hall '-P 2ybc'
_symmetry_space_group_name_H-M 'P 1 21/c 1'
_atom_sites_solution_hydrogens geom
_atom_sites_solution_primary direct
_atom_sites_solution_secondary difmap
_audit_creation_method SHELXL97
_cell_angle_alpha 90.00
_cell_angle_beta 104.424(3)
_cell_angle_gamma 90.00
_cell_formula_units_Z 4
_cell_length_a 7.1550(2)
_cell_length_b 21.7356(5)
_cell_length_c 13.2080(4)
_cell_measurement_reflns_used 6248
_cell_measurement_temperature 200(2)
_cell_measurement_theta_max 28.73
_cell_measurement_theta_min 3.11
_cell_volume 1989.34(10)
_computing_cell_refinement '<i>CrysAlis Pro</i> (Oxford Diffraction, 2009)'
_computing_data_collection '<i>CrysAlis Pro</i> (Oxford Diffraction, 2009)'
_computing_data_reduction '<i>CrysAlis Pro</i> (Oxford Diffraction, 2009)'
_computing_molecular_graphics '<i>PLATON</i> (Spek, 2009)'
_computing_publication_material '<i>PLATON</i> (Spek, 2009)'
_computing_structure_refinement '<i>SHELXL97</i> (Sheldrick, 2008)'
_computing_structure_solution '<i>SIR92</i> (Altomare <i>et al.</i>,  1994)'
_diffrn_ambient_temperature 200(2)
_diffrn_measured_fraction_theta_full 0.999
_diffrn_measured_fraction_theta_max 0.999
_diffrn_measurement_device_type 'Oxford Diffraction Gemini-S CCD-detector diffractometer'
_diffrn_measurement_method '\w scans'
_diffrn_radiation_monochromator graphite
_diffrn_radiation_source 'Enhance (Mo) X-ray source'
_diffrn_radiation_type MoK\a
_diffrn_radiation_wavelength 0.71073
_diffrn_reflns_av_R_equivalents 0.0247
_diffrn_reflns_av_sigmaI/netI 0.0291
_diffrn_reflns_limit_h_max 5
_diffrn_reflns_limit_h_min -8
_diffrn_reflns_limit_k_max 26
_diffrn_reflns_limit_k_min -26
_diffrn_reflns_limit_l_max 16
_diffrn_reflns_limit_l_min -16
_diffrn_reflns_number 13759
_diffrn_reflns_theta_full 26.00
_diffrn_reflns_theta_max 26.00
_diffrn_reflns_theta_min 3.12
_diffrn_standards_number 0
_exptl_absorpt_coefficient_mu 0.137
_exptl_absorpt_correction_T_max 0.982
_exptl_absorpt_correction_T_min 0.960
_exptl_absorpt_correction_type multi-scan
_exptl_absorpt_process_details '(<i>SADABS</i>; Sheldrick, 1996)'
_exptl_crystal_colour yellow
_exptl_crystal_density_diffrn 1.627
_exptl_crystal_density_method 'not measured'
_exptl_crystal_description plate
_exptl_crystal_F_000 1000
_exptl_crystal_size_max 0.40
_exptl_crystal_size_mid 0.35
_exptl_crystal_size_min 0.18
_refine_diff_density_max 0.750
_refine_diff_density_min -0.324
_refine_ls_extinction_method none
_refine_ls_goodness_of_fit_ref 1.083
_refine_ls_hydrogen_treatment constr
_refine_ls_matrix_type full
_refine_ls_number_parameters 320
_refine_ls_number_reflns 3910
_refine_ls_number_restraints 0
_refine_ls_restrained_S_all 1.083
_refine_ls_R_factor_all 0.0711
_refine_ls_R_factor_gt 0.0513
_refine_ls_shift/su_max 0.000
_refine_ls_shift/su_mean 0.000
_refine_ls_structure_factor_coef Fsqd
_refine_ls_weighting_details 'calc w=1/[\s^2^(Fo^2^)+(0.0819P)^2^+0.6730P] where P=(Fo^2^+2Fc^2^)/3'
_refine_ls_weighting_scheme calc
_refine_ls_wR_factor_gt 0.1464
_refine_ls_wR_factor_ref 0.1534
_reflns_number_gt 2865
_reflns_number_total 3910
_reflns_threshold_expression I>2\s(I)
_cod_data_source_file ez2219.cif
_cod_data_source_block I
_cod_original_sg_symbol_H-M 'P 21/c'
_cod_database_code 2226848
_cod_database_fobs_code 2226848

loop_
_symmetry_equiv_pos_as_xyz
'x, y, z'
'-x, y+1/2, -z+1/2'
'-x, -y, -z'
'x, -y+1/2, z+1/2'

loop_
_atom_site_aniso_label
_atom_site_aniso_U_11
_atom_site_aniso_U_22
_atom_site_aniso_U_33
_atom_site_aniso_U_12
_atom_site_aniso_U_13
_atom_site_aniso_U_23
O21 0.0376(11) 0.0622(13) 0.0758(15) -0.0202(10) 0.0272(11) -0.0216(12)
O22 0.0767(17) 0.0939(18) 0.0687(15) -0.0332(14) 0.0546(14) -0.0196(14)
O41 0.0775(17) 0.0640(14) 0.0585(14) -0.0200(12) 0.0349(13) -0.0309(12)
O42 0.0637(14) 0.0356(11) 0.0721(15) -0.0054(10) 0.0135(12) 0.0012(11)
N1 0.0292(10) 0.0257(9) 0.0297(10) -0.0008(8) 0.0120(9) 0.0026(8)
N21 0.0322(12) 0.0356(11) 0.0477(13) -0.0004(10) 0.0212(11) 0.0017(11)
N41 0.0363(13) 0.0420(13) 0.0597(16) -0.0027(10) 0.0132(12) -0.0135(12)
C2 0.0264(12) 0.0207(10) 0.0338(13) -0.0042(9) 0.0093(10) -0.0031(10)
C3 0.0344(13) 0.0284(12) 0.0306(13) -0.0009(10) 0.0057(11) 0.0015(10)
C4 0.0373(14) 0.0405(14) 0.0283(13) -0.0064(11) 0.0133(11) -0.0037(11)
C5 0.0367(14) 0.0408(14) 0.0391(14) 0.0066(12) 0.0164(12) -0.0033(12)
C6 0.0341(13) 0.0337(13) 0.0412(14) 0.0074(11) 0.0121(12) 0.0054(11)
C11 0.0219(11) 0.0259(11) 0.0270(12) 0.0036(9) 0.0055(9) 0.0055(9)
C21 0.0223(11) 0.0304(12) 0.0289(12) 0.0020(9) 0.0087(9) 0.0049(10)
C31 0.0296(13) 0.0357(13) 0.0335(13) 0.0058(10) 0.0121(11) -0.0016(11)
C41 0.0301(13) 0.0322(13) 0.0440(15) 0.0014(10) 0.0098(11) -0.0072(12)
C51 0.0292(13) 0.0363(13) 0.0455(15) -0.0065(11) 0.0153(12) -0.0050(12)
C61 0.0277(12) 0.0289(12) 0.0393(13) 0.0007(10) 0.0158(11) -0.0019(11)
C71 0.0284(12) 0.0265(12) 0.0396(14) -0.0002(10) 0.0123(11) 0.0002(11)
O2A 0.0345(10) 0.0364(10) 0.0512(11) 0.0054(8) 0.0209(9) 0.0012(8)
O11A 0.0406(10) 0.0372(10) 0.0350(9) -0.0063(8) 0.0169(8) 0.0018(8)
O12A 0.0391(10) 0.0429(10) 0.0475(11) -0.0027(8) 0.0266(9) -0.0072(9)
O31A 0.0479(12) 0.0313(10) 0.0636(13) 0.0026(9) 0.0108(11) 0.0013(9)
O32A 0.101(2) 0.0591(14) 0.0630(15) -0.0014(13) 0.0434(15) 0.0203(12)
O51A 0.0386(11) 0.0653(13) 0.0604(13) 0.0026(9) 0.0311(10) -0.0076(11)
O52A 0.0403(11) 0.0374(11) 0.0861(16) 0.0093(9) 0.0215(11) 0.0020(11)
N31A 0.0385(12) 0.0389(12) 0.0385(12) -0.0018(10) 0.0087(10) 0.0062(10)
N51A 0.0249(11) 0.0425(13) 0.0475(13) 0.0001(9) 0.0133(10) -0.0094(11)
C1A 0.0254(11) 0.0286(11) 0.0228(11) -0.0030(9) 0.0073(9) -0.0043(10)
C2A 0.0258(12) 0.0325(12) 0.0255(12) -0.0010(10) 0.0082(10) -0.0051(10)
C3A 0.0316(13) 0.0290(12) 0.0274(12) -0.0018(10) 0.0074(10) 0.0015(10)
C4A 0.0262(12) 0.0385(13) 0.0265(12) -0.0069(10) 0.0113(10) -0.0032(11)
C5A 0.0226(11) 0.0327(12) 0.0288(12) -0.0007(10) 0.0076(10) -0.0091(10)
C6A 0.0265(12) 0.0273(12) 0.0266(11) -0.0024(9) 0.0065(10) -0.0019(10)
C11A 0.0285(12) 0.0352(13) 0.0264(12) -0.0073(10) 0.0104(10) -0.0061(10)

loop_
_atom_site_type_symbol
_atom_site_label
_atom_site_fract_x
_atom_site_fract_y
_atom_site_fract_z
_atom_site_U_iso_or_equiv
_atom_site_thermal_displace_type
_atom_site_calc_flag
_atom_site_refinement_flags
_atom_site_occupancy
O O21 1.2566(3) 0.22969(10) 0.63986(18) 0.0562(8) Uani . . 1.000
O O22 1.1932(4) 0.18930(12) 0.48691(19) 0.0733(10) Uani . . 1.000
O O41 0.7828(4) 0.00564(10) 0.43481(18) 0.0635(9) Uani . . 1.000
O O42 0.6790(3) -0.02169(9) 0.56819(19) 0.0577(8) Uani . . 1.000
N N1 0.6649(3) 0.32238(8) 0.69232(15) 0.0274(6) Uani . . 1.000
N N21 1.1587(3) 0.19783(10) 0.57118(18) 0.0365(7) Uani . . 1.000
N N41 0.7462(3) 0.01652(11) 0.5177(2) 0.0458(8) Uani . . 1.000
C C2 0.7755(3) 0.28074(10) 0.75516(18) 0.0267(7) Uani . . 1.000
C C3 0.7361(4) 0.26743(11) 0.84941(19) 0.0316(7) Uani . . 1.000
C C4 0.5867(4) 0.29735(12) 0.87819(19) 0.0345(8) Uani . . 1.000
C C5 0.4801(4) 0.34101(12) 0.8133(2) 0.0376(8) Uani . . 1.000
C C6 0.5212(4) 0.35297(12) 0.7190(2) 0.0359(8) Uani . . 1.000
C C11 0.8856(3) 0.19180(10) 0.65949(17) 0.0250(7) Uani . . 1.000
C C21 0.9877(3) 0.16655(10) 0.59134(18) 0.0268(7) Uani . . 1.000
C C31 0.9395(3) 0.11127(11) 0.5400(2) 0.0322(8) Uani . . 1.000
C C41 0.7909(4) 0.07812(11) 0.5632(2) 0.0353(8) Uani . . 1.000
C C51 0.6845(4) 0.10000(12) 0.6292(2) 0.0359(8) Uani . . 1.000
C C61 0.7296(3) 0.15746(11) 0.67349(19) 0.0307(7) Uani . . 1.000
C C71 0.9381(3) 0.25231(10) 0.7169(2) 0.0308(7) Uani . . 1.000
O O2A 0.7053(3) 0.51546(8) 0.39374(15) 0.0389(6) Uani . . 1.000
O O11A 0.7728(2) 0.34274(8) 0.51916(13) 0.0363(6) Uani . . 1.000
O O12A 0.6246(3) 0.43376(8) 0.50643(15) 0.0404(6) Uani . . 1.000
O O31A 0.8926(3) 0.60447(8) 0.32114(17) 0.0482(7) Uani . . 1.000
O O32A 1.0404(4) 0.57457(11) 0.20856(19) 0.0703(10) Uani . . 1.000
O O51A 1.4121(3) 0.38998(10) 0.28140(17) 0.0514(7) Uani . . 1.000
O O52A 1.3387(3) 0.32069(9) 0.38239(19) 0.0536(7) Uani . . 1.000
N N31A 0.9667(3) 0.56457(10) 0.28107(17) 0.0388(7) Uani . . 1.000
N N51A 1.3139(3) 0.37048(10) 0.33857(18) 0.0375(7) Uani . . 1.000
C C1A 0.8825(3) 0.42179(10) 0.42470(17) 0.0254(6) Uani . . 1.000
C C2A 0.8508(3) 0.48139(11) 0.38128(18) 0.0276(7) Uani . . 1.000
C C3A 0.9808(4) 0.50221(10) 0.32341(18) 0.0293(7) Uani . . 1.000
C C4A 1.1287(3) 0.46614(11) 0.30776(18) 0.0296(7) Uani . . 1.000
C C5A 1.1555(3) 0.40898(11) 0.35306(18) 0.0278(7) Uani . . 1.000
C C6A 1.0358(3) 0.38671(10) 0.41266(18) 0.0268(7) Uani . . 1.000
C C11A 0.7494(3) 0.39730(11) 0.48798(18) 0.0294(7) Uani . . 1.000
H H1 0.69100 0.32880 0.62900 0.0330 Uiso . R 1.000
H H3 0.80970 0.23840 0.89370 0.0380 Uiso calc R 1.000
H H4 0.55830 0.28790 0.94140 0.0410 Uiso calc R 1.000
H H5 0.38170 0.36210 0.83300 0.0450 Uiso calc R 1.000
H H6 0.44980 0.38210 0.67380 0.0430 Uiso calc R 1.000
H H31 1.00440 0.09700 0.49180 0.0390 Uiso calc R 1.000
H H51 0.58490 0.07680 0.64350 0.0430 Uiso calc R 1.000
H H61 0.65290 0.17380 0.71420 0.0370 Uiso calc R 1.000
H H71 1.04700 0.24550 0.77630 0.0370 Uiso calc R 1.000
H H72 0.97850 0.28120 0.67050 0.0370 Uiso calc R 1.000
H H2A 0.64800 0.49380 0.43920 0.0470 Uiso . R 1.000
H H4A 1.20920 0.48020 0.26720 0.0350 Uiso calc R 1.000
H H6A 1.05890 0.34830 0.44430 0.0320 Uiso calc R 1.000

loop_
_atom_type_symbol
_atom_type_description
_atom_type_scat_dispersion_real
_atom_type_scat_dispersion_imag
_atom_type_scat_source
C C 0.0033 0.0016 'International Tables Vol C Tables 4.2.6.8 and 6.1.1.4'
H H 0.0000 0.0000 'International Tables Vol C Tables 4.2.6.8 and 6.1.1.4'
N N 0.0061 0.0033 'International Tables Vol C Tables 4.2.6.8 and 6.1.1.4'
O O 0.0106 0.0060 'International Tables Vol C Tables 4.2.6.8 and 6.1.1.4'

loop_
_geom_angle_atom_site_label_1
_geom_angle_atom_site_label_2
_geom_angle_atom_site_label_3
_geom_angle_site_symmetry_1
_geom_angle_site_symmetry_2
_geom_angle_site_symmetry_3
_geom_angle
_geom_angle_publ_flag
C2A O2A H2A . . . 106.00 no
C2 N1 C6 . . . 122.9(2) no
O21 N21 C21 . . . 118.4(2) no
O22 N21 C21 . . . 117.5(2) no
O21 N21 O22 . . . 124.1(3) no
O41 N41 O42 . . . 123.9(2) no
O42 N41 C41 . . . 117.8(2) no
O41 N41 C41 . . . 118.3(2) no
C6 N1 H1 . . . 121.00 no
C2 N1 H1 . . . 116.00 no
O31A N31A O32A . . . 122.6(2) no
O31A N31A C3A . . . 119.7(2) no
O32A N31A C3A . . . 117.6(2) no
O51A N51A C5A . . . 117.7(2) no
O52A N51A C5A . . . 118.2(2) no
O51A N51A O52A . . . 124.1(2) no
C3 C2 C71 . . . 124.5(2) no
N1 C2 C3 . . . 118.6(2) no
N1 C2 C71 . . . 116.9(2) no
C2 C3 C4 . . . 119.8(2) no
C3 C4 C5 . . . 120.0(2) no
C4 C5 C6 . . . 119.0(3) no
N1 C6 C5 . . . 119.7(2) no
C61 C11 C71 . . . 120.3(2) no
C21 C11 C71 . . . 123.7(2) no
C21 C11 C61 . . . 116.0(2) no
N21 C21 C11 . . . 121.4(2) no
C11 C21 C31 . . . 123.3(2) no
N21 C21 C31 . . . 115.3(2) no
C21 C31 C41 . . . 117.2(2) no
N41 C41 C51 . . . 118.4(2) no
N41 C41 C31 . . . 119.1(2) no
C31 C41 C51 . . . 122.6(2) no
C41 C51 C61 . . . 118.2(2) no
C11 C61 C51 . . . 122.6(2) no
C2 C71 C11 . . . 113.96(18) no
C2 C3 H3 . . . 120.00 no
C4 C3 H3 . . . 120.00 no
C5 C4 H4 . . . 120.00 no
C3 C4 H4 . . . 120.00 no
C6 C5 H5 . . . 121.00 no
C4 C5 H5 . . . 120.00 no
N1 C6 H6 . . . 120.00 no
C5 C6 H6 . . . 120.00 no
C41 C31 H31 . . . 121.00 no
C21 C31 H31 . . . 121.00 no
C41 C51 H51 . . . 121.00 no
C61 C51 H51 . . . 121.00 no
C11 C61 H61 . . . 119.00 no
C51 C61 H61 . . . 119.00 no
H71 C71 H72 . . . 108.00 no
C2 C71 H72 . . . 109.00 no
C11 C71 H71 . . . 109.00 no
C2 C71 H71 . . . 109.00 no
C11 C71 H72 . . . 109.00 no
C2A C1A C6A . . . 120.9(2) no
C2A C1A C11A . . . 119.2(2) no
C6A C1A C11A . . . 119.9(2) no
O2A C2A C3A . . . 122.1(2) no
C1A C2A C3A . . . 116.8(2) no
O2A C2A C1A . . . 121.0(2) no
N31A C3A C2A . . . 120.7(2) no
C2A C3A C4A . . . 122.2(2) no
N31A C3A C4A . . . 117.0(2) no
C3A C4A C5A . . . 118.7(2) no
N51A C5A C6A . . . 118.9(2) no
C4A C5A C6A . . . 121.7(2) no
N51A C5A C4A . . . 119.4(2) no
C1A C6A C5A . . . 119.6(2) no
O11A C11A C1A . . . 117.7(2) no
O12A C11A C1A . . . 117.3(2) no
O11A C11A O12A . . . 125.0(2) no
C3A C4A H4A . . . 121.00 no
C5A C4A H4A . . . 121.00 no
C1A C6A H6A . . . 120.00 no
C5A C6A H6A . . . 120.00 no

loop_
_geom_bond_atom_site_label_1
_geom_bond_atom_site_label_2
_geom_bond_site_symmetry_1
_geom_bond_site_symmetry_2
_geom_bond_distance
_geom_bond_publ_flag
O21 N21 . . 1.215(3) no
O22 N21 . . 1.213(3) no
O41 N41 . . 1.211(3) no
O42 N41 . . 1.235(3) no
O2A C2A . . 1.321(3) no
O11A C11A . . 1.253(3) no
O12A C11A . . 1.262(3) no
O31A N31A . . 1.206(3) no
O32A N31A . . 1.222(3) no
O51A N51A . . 1.228(3) no
O52A N51A . . 1.219(3) no
O2A H2A . . 0.9300 no
N1 C6 . . 1.343(4) no
N1 C2 . . 1.344(3) no
N21 C21 . . 1.481(3) no
N41 C41 . . 1.470(3) no
N1 H1 . . 0.9100 no
N31A C3A . . 1.460(3) no
N51A C5A . . 1.459(3) no
C2 C71 . . 1.511(3) no
C2 C3 . . 1.374(3) no
C3 C4 . . 1.383(4) no
C4 C5 . . 1.375(4) no
C5 C6 . . 1.374(4) no
C11 C21 . . 1.405(3) no
C11 C61 . . 1.393(3) no
C11 C71 . . 1.518(3) no
C21 C31 . . 1.381(3) no
C31 C41 . . 1.381(4) no
C41 C51 . . 1.377(4) no
C51 C61 . . 1.383(4) no
C3 H3 . . 0.9300 no
C4 H4 . . 0.9300 no
C5 H5 . . 0.9300 no
C6 H6 . . 0.9300 no
C31 H31 . . 0.9300 no
C51 H51 . . 0.9300 no
C61 H61 . . 0.9300 no
C71 H71 . . 0.9700 no
C71 H72 . . 0.9700 no
C1A C6A . . 1.377(3) no
C1A C11A . . 1.512(3) no
C1A C2A . . 1.412(3) no
C2A C3A . . 1.417(4) no
C3A C4A . . 1.373(4) no
C4A C5A . . 1.372(3) no
C5A C6A . . 1.387(3) no
C4A H4A . . 0.9300 no
C6A H6A . . 0.9300 no

loop_
_geom_hbond_atom_site_label_D
_geom_hbond_atom_site_label_H
_geom_hbond_atom_site_label_A
_geom_hbond_site_symmetry_A
_geom_hbond_distance_DH
_geom_hbond_distance_HA
_geom_hbond_distance_DA
_geom_hbond_angle_DHA
_geom_hbond_publ_flag
N1 H1 O11A . 0.91 1.72 2.627(3) 172 yes
O2A H2A O12A . 0.93 1.61 2.476(3) 152 yes
C3 H3 O11A 4_555 0.93 2.48 3.246(3) 140 yes
C5 H5 O31A 3_666 0.93 2.56 3.051(4) 114 yes
C6 H6 O31A 3_666 0.93 2.48 3.020(4) 117 yes
C51 H51 O51A 4_455 0.93 2.55 3.137(4) 122 yes
C61 H61 O51A 4_455 0.93 2.54 3.141(3) 123 yes
C71 H72 O11A . 0.97 2.55 3.247(3) 129 yes

loop_
_geom_torsion_atom_site_label_1
_geom_torsion_atom_site_label_2
_geom_torsion_atom_site_label_3
_geom_torsion_atom_site_label_4
_geom_torsion_site_symmetry_1
_geom_torsion_site_symmetry_2
_geom_torsion_site_symmetry_3
_geom_torsion_site_symmetry_4
_geom_torsion
_geom_torsion_publ_flag
C6 N1 C2 C3 . . . . 2.1(3) no
C6 N1 C2 C71 . . . . -177.0(2) no
C2 N1 C6 C5 . . . . -1.4(4) no
O21 N21 C21 C11 . . . . 29.4(3) no
O21 N21 C21 C31 . . . . -149.7(2) no
O22 N21 C21 C11 . . . . -151.4(2) no
O22 N21 C21 C31 . . . . 29.5(3) no
O41 N41 C41 C31 . . . . -27.8(4) no
O41 N41 C41 C51 . . . . 153.4(3) no
O42 N41 C41 C31 . . . . 149.9(2) no
O42 N41 C41 C51 . . . . -28.8(4) no
O31A N31A C3A C2A . . . . 24.4(4) no
O31A N31A C3A C4A . . . . -153.3(2) no
O32A N31A C3A C2A . . . . -159.1(2) no
O32A N31A C3A C4A . . . . 23.2(3) no
O51A N51A C5A C4A . . . . -3.5(3) no
O51A N51A C5A C6A . . . . 176.6(2) no
O52A N51A C5A C4A . . . . 177.6(2) no
O52A N51A C5A C6A . . . . -2.3(3) no
C71 C2 C3 C4 . . . . 178.3(2) no
N1 C2 C71 C11 . . . . -94.0(2) no
C3 C2 C71 C11 . . . . 86.9(3) no
N1 C2 C3 C4 . . . . -0.8(4) no
C2 C3 C4 C5 . . . . -1.1(4) no
C3 C4 C5 C6 . . . . 1.7(4) no
C4 C5 C6 N1 . . . . -0.5(4) no
C61 C11 C21 N21 . . . . -178.8(2) no
C61 C11 C21 C31 . . . . 0.2(3) no
C71 C11 C21 N21 . . . . 0.6(3) no
C71 C11 C21 C31 . . . . 179.6(2) no
C21 C11 C61 C51 . . . . 4.3(3) no
C71 C11 C61 C51 . . . . -175.1(2) no
C21 C11 C71 C2 . . . . 160.2(2) no
C61 C11 C71 C2 . . . . -20.4(3) no
C11 C21 C31 C41 . . . . -4.3(4) no
N21 C21 C31 C41 . . . . 174.8(2) no
C21 C31 C41 N41 . . . . -174.5(2) no
C21 C31 C41 C51 . . . . 4.2(4) no
C31 C41 C51 C61 . . . . 0.0(4) no
N41 C41 C51 C61 . . . . 178.7(2) no
C41 C51 C61 C11 . . . . -4.5(4) no
C6A C1A C2A O2A . . . . -179.2(2) no
C6A C1A C2A C3A . . . . 1.4(3) no
C11A C1A C2A O2A . . . . -1.1(3) no
C11A C1A C2A C3A . . . . 179.5(2) no
C2A C1A C6A C5A . . . . -3.0(3) no
C11A C1A C6A C5A . . . . 178.9(2) no
C2A C1A C11A O11A . . . . 175.0(2) no
C2A C1A C11A O12A . . . . -5.8(3) no
C6A C1A C11A O11A . . . . -6.9(3) no
C6A C1A C11A O12A . . . . 172.3(2) no
O2A C2A C3A N31A . . . . 4.4(4) no
O2A C2A C3A C4A . . . . -178.0(2) no
C1A C2A C3A N31A . . . . -176.2(2) no
C1A C2A C3A C4A . . . . 1.4(3) no
N31A C3A C4A C5A . . . . 175.2(2) no
C2A C3A C4A C5A . . . . -2.5(4) no
C3A C4A C5A N51A . . . . -179.0(2) no
C3A C4A C5A C6A . . . . 0.9(4) no
N51A C5A C6A C1A . . . . -178.2(2) no
C4A C5A C6A C1A . . . . 1.9(4) no
